data_7102143
loop_
_publ_author_name
'Benson, Mark A.'
'Ledger, Joanne'
'Steiner, Alexander'

_publ_section_title
;
 Zwitterionic phosphazenium phosphazenate ligands
;
_journal_coden_ASTM CHCOFS
_journal_issue 37
_journal_name_full
;
 Chemical Communications (Cambridge, United Kingdom)
;
_journal_page_first 3823
_journal_page_last 3825
_journal_paper_doi 10.1039/b708993g
_journal_year 2007
_chemical_formula_sum 'C54 H108 I Li N9 O4 P3'
_chemical_formula_weight 1174.24
_space_group_IT_number 14
_symmetry_cell_setting monoclinic
_symmetry_space_group_name_Hall '-P 2ybc'
_symmetry_space_group_name_H-M 'P 1 21/c 1'
_atom_sites_solution_hydrogens geom
_atom_sites_solution_primary direct
_atom_sites_solution_secondary difmap
_audit_creation_method SHELXL-97
_cell_angle_alpha 90.00
_cell_angle_beta 102.5830(10)
_cell_angle_gamma 90.00
_cell_formula_units_Z 4
_cell_length_a 11.9616(6)
_cell_length_b 22.3804(10)
_cell_length_c 24.1793(12)
_cell_measurement_temperature 150(2)
_cell_volume 6317.5(5)
_computing_structure_refinement 'SHELXL-97 (Sheldrick, 1997)'
_computing_structure_solution 'SHELXS-97 (Sheldrick, 1990)'
_diffrn_ambient_temperature 150(2)
_diffrn_measured_fraction_theta_full 0.994
_diffrn_measured_fraction_theta_max 0.994
_diffrn_measurement_device_type 'Bruker Smart Apex'
_diffrn_measurement_method 'omega scans'
_diffrn_radiation_monochromator graphite
_diffrn_radiation_source 'fine-focus sealed tube'
_diffrn_radiation_type MoK\a
_diffrn_radiation_wavelength 0.71073
_diffrn_reflns_av_R_equivalents 0.0293
_diffrn_reflns_av_sigmaI/netI 0.0369
_diffrn_reflns_limit_h_max 14
_diffrn_reflns_limit_h_min -14
_diffrn_reflns_limit_k_max 26
_diffrn_reflns_limit_k_min -25
_diffrn_reflns_limit_l_max 28
_diffrn_reflns_limit_l_min -19
_diffrn_reflns_number 32443
_diffrn_reflns_theta_full 25.03
_diffrn_reflns_theta_max 25.03
_diffrn_reflns_theta_min 4.19
_exptl_absorpt_coefficient_mu 0.630
_exptl_absorpt_correction_T_max 1.000
_exptl_absorpt_correction_T_min 0.744
_exptl_absorpt_correction_type empirical
_exptl_crystal_colour colourless
_exptl_crystal_density_diffrn 1.235
_exptl_crystal_density_method 'not measured'
_exptl_crystal_description prism
_exptl_crystal_F_000 2512
_exptl_crystal_size_max 0.3
_exptl_crystal_size_mid 0.2
_exptl_crystal_size_min 0.2
_refine_diff_density_max 1.230
_refine_diff_density_min -0.748
_refine_diff_density_rms 0.075
_refine_ls_extinction_method none
_refine_ls_goodness_of_fit_ref 1.035
_refine_ls_hydrogen_treatment mixed
_refine_ls_matrix_type full
_refine_ls_number_parameters 654
_refine_ls_number_reflns 11095
_refine_ls_number_restraints 488
_refine_ls_restrained_S_all 1.081
_refine_ls_R_factor_all 0.0724
_refine_ls_R_factor_gt 0.0568
_refine_ls_shift/su_max 0.001
_refine_ls_shift/su_mean 0.000
_refine_ls_structure_factor_coef Fsqd
_refine_ls_weighting_details 'calc w=1/[\s^2^(Fo^2^)+(0.0652P)^2^+12.2629P] where P=(Fo^2^+2Fc^2^)/3'
_refine_ls_weighting_scheme calc
_refine_ls_wR_factor_gt 0.1414
_refine_ls_wR_factor_ref 0.1505
_reflns_number_gt 8747
_reflns_number_total 11095
_reflns_threshold_expression >2sigma(I)
_cod_data_source_file b708993g.txt
_cod_data_source_block 2
_cod_original_sg_symbol_H-M P2(1)/c
_cod_database_code 7102143

loop_
_symmetry_equiv_pos_as_xyz
'x, y, z'
'-x, y+1/2, -z+1/2'
'-x, -y, -z'
'x, -y-1/2, z-1/2'

loop_
_atom_site_label
_atom_site_type_symbol
_atom_site_fract_x
_atom_site_fract_y
_atom_site_fract_z
_atom_site_U_iso_or_equiv
_atom_site_adp_type
_atom_site_occupancy
_atom_site_symmetry_multiplicity
_atom_site_calc_flag
_atom_site_refinement_flags
_atom_site_disorder_assembly
_atom_site_disorder_group
I1 I 0.30392(2) 0.777169(18) 0.852833(16) 0.06488(15) Uani 1 1 d . . .
Li1 Li 0.6876(6) 0.7397(3) 0.6259(3) 0.0400(16) Uani 1 1 d . . .
P1 P 0.74540(7) 0.75106(4) 0.73306(4) 0.0264(2) Uani 1 1 d . C .
P2 P 0.91626(7) 0.75252(4) 0.84776(4) 0.0258(2) Uani 1 1 d . C .
P3 P 0.68147(7) 0.77140(4) 0.84779(4) 0.0251(2) Uani 1 1 d . C .
N1 N 0.6579(2) 0.74978(14) 0.78067(12) 0.0273(6) Uani 1 1 d . . .
N2 N 0.8751(2) 0.76317(14) 0.77837(12) 0.0279(7) Uani 1 1 d . . .
N3 N 0.8117(2) 0.76207(14) 0.87672(12) 0.0286(7) Uani 1 1 d . . .
N4 N 0.7373(3) 0.69103(15) 0.69876(13) 0.0333(7) Uani 1 1 d . C .
N5 N 0.7168(2) 0.80177(15) 0.68726(13) 0.0315(7) Uani 1 1 d . C .
N6 N 0.9779(3) 0.68715(15) 0.85316(14) 0.0329(7) Uani 1 1 d D . .
H6 H 0.948(4) 0.6656(17) 0.8312(16) 0.040 Uiso 1 1 d D . .
N7 N 1.0191(3) 0.79626(15) 0.87828(14) 0.0316(7) Uani 1 1 d D . .
H7 H 1.074(3) 0.7872(19) 0.8713(18) 0.038 Uiso 1 1 d D . .
N8 N 0.6054(3) 0.73661(14) 0.88552(14) 0.0300(7) Uani 1 1 d D . .
H8 H 0.543(2) 0.7440(19) 0.8770(17) 0.036 Uiso 1 1 d D . .
N9 N 0.6295(3) 0.83914(15) 0.84364(13) 0.0321(7) Uani 1 1 d D . .
H9 H 0.632(4) 0.8556(18) 0.8172(14) 0.038 Uiso 1 1 d D . .
C1 C 0.5356(3) 0.73995(19) 0.75245(16) 0.0344(9) Uani 1 1 d . C .
H1A H 0.5093 0.7020 0.7654 0.052 Uiso 1 1 calc R . .
H1B H 0.5281 0.7387 0.7113 0.052 Uiso 1 1 calc R . .
H1C H 0.4890 0.7727 0.7621 0.052 Uiso 1 1 calc R . .
C2 C 0.9691(3) 0.7699(2) 0.74748(17) 0.0390(10) Uani 1 1 d . C .
H2A H 0.9714 0.8113 0.7346 0.059 Uiso 1 1 calc R . .
H2B H 0.9554 0.7430 0.7147 0.059 Uiso 1 1 calc R . .
H2C H 1.0423 0.7598 0.7728 0.059 Uiso 1 1 calc R . .
C41 C 0.7533(3) 0.63392(18) 0.72789(17) 0.0366(9) Uani 1 1 d . . .
H41 H 0.7588 0.6414 0.7692 0.044 Uiso 1 1 calc R C .
C42 C 0.8647(4) 0.6035(2) 0.7212(2) 0.0494(11) Uani 1 1 d . C .
H42A H 0.8628 0.5979 0.6804 0.059 Uiso 1 1 calc R . .
H42B H 0.9304 0.6297 0.7372 0.059 Uiso 1 1 calc R . .
C43 C 0.8820(5) 0.5428(2) 0.7511(2) 0.0673(15) Uani 1 1 d . . .
H43A H 0.9528 0.5239 0.7444 0.081 Uiso 1 1 calc R C .
H43B H 0.8908 0.5484 0.7924 0.081 Uiso 1 1 calc R . .
C44 C 0.7806(6) 0.5024(2) 0.7289(2) 0.0712(16) Uani 1 1 d . C .
H44A H 0.7757 0.4941 0.6882 0.085 Uiso 1 1 calc R . .
H44B H 0.7914 0.4639 0.7495 0.085 Uiso 1 1 calc R . .
C45 C 0.6708(5) 0.5313(2) 0.7363(2) 0.0626(14) Uani 1 1 d . . .
H45A H 0.6731 0.5363 0.7772 0.075 Uiso 1 1 calc R C .
H45B H 0.6053 0.5049 0.7201 0.075 Uiso 1 1 calc R . .
C46 C 0.6537(4) 0.5919(2) 0.7072(2) 0.0480(11) Uani 1 1 d . C .
H46A H 0.6438 0.5862 0.6658 0.058 Uiso 1 1 calc R . .
H46B H 0.5828 0.6104 0.7141 0.058 Uiso 1 1 calc R . .
C51 C 0.7217(3) 0.86503(17) 0.70173(16) 0.0322(8) Uani 1 1 d . . .
H51 H 0.7590 0.8692 0.7428 0.039 Uiso 1 1 calc R C .
C52 C 0.6022(3) 0.89269(19) 0.69194(19) 0.0422(10) Uani 1 1 d . C .
H52A H 0.5619 0.8857 0.6521 0.051 Uiso 1 1 calc R . .
H52B H 0.5579 0.8726 0.7167 0.051 Uiso 1 1 calc R . .
C53 C 0.6055(4) 0.9591(2) 0.7039(2) 0.0577(13) Uani 1 1 d . . .
H53A H 0.6388 0.9662 0.7446 0.069 Uiso 1 1 calc R C .
H53B H 0.5266 0.9753 0.6952 0.069 Uiso 1 1 calc R . .
C54 C 0.6770(5) 0.9917(2) 0.6682(3) 0.0638(14) Uani 1 1 d . C .
H54A H 0.6401 0.9877 0.6275 0.077 Uiso 1 1 calc R . .
H54B H 0.6811 1.0347 0.6779 0.077 Uiso 1 1 calc R . .
C55 C 0.7971(4) 0.9656(2) 0.6790(3) 0.0645(14) Uani 1 1 d . . .
H55A H 0.8416 0.9859 0.6543 0.077 Uiso 1 1 calc R C .
H55B H 0.8362 0.9728 0.7189 0.077 Uiso 1 1 calc R . .
C56 C 0.7933(4) 0.8991(2) 0.6670(2) 0.0488(11) Uani 1 1 d . C .
H56A H 0.8723 0.8831 0.6757 0.059 Uiso 1 1 calc R . .
H56B H 0.7608 0.8924 0.6262 0.059 Uiso 1 1 calc R . .
C61 C 1.0437(3) 0.65851(18) 0.90477(16) 0.0338(9) Uani 1 1 d . C .
H61 H 1.0760 0.6906 0.9324 0.041 Uiso 1 1 calc R . .
C62 C 0.9680(4) 0.6184(2) 0.9321(2) 0.0544(12) Uani 1 1 d . . .
H62A H 0.9313 0.5879 0.9045 0.065 Uiso 1 1 calc R C .
H62B H 0.9067 0.6428 0.9427 0.065 Uiso 1 1 calc R . .
C63 C 1.0371(5) 0.5876(3) 0.9848(2) 0.0686(15) Uani 1 1 d . C .
H63A H 1.0668 0.6179 1.0141 0.082 Uiso 1 1 calc R . .
H63B H 0.9868 0.5600 1.0002 0.082 Uiso 1 1 calc R . .
C64 C 1.1368(5) 0.5527(2) 0.9711(2) 0.0634(14) Uani 1 1 d . . .
H64A H 1.1832 0.5354 1.0064 0.076 Uiso 1 1 calc R C .
H64B H 1.1069 0.5194 0.9452 0.076 Uiso 1 1 calc R . .
C65 C 1.2109(4) 0.5918(2) 0.9441(2) 0.0606(14) Uani 1 1 d . C .
H65A H 1.2718 0.5672 0.9335 0.073 Uiso 1 1 calc R . .
H65B H 1.2483 0.6221 0.9718 0.073 Uiso 1 1 calc R . .
C66 C 1.1428(4) 0.6233(2) 0.8913(2) 0.0460(11) Uani 1 1 d . . .
H66A H 1.1940 0.6506 0.8762 0.055 Uiso 1 1 calc R C .
H66B H 1.1129 0.5932 0.8617 0.055 Uiso 1 1 calc R . .
C71 C 1.0046(3) 0.85809(17) 0.89493(16) 0.0312(8) Uani 1 1 d . C .
H71 H 0.9296 0.8612 0.9066 0.037 Uiso 1 1 calc R . .
C72 C 1.0997(4) 0.8737(2) 0.94596(18) 0.0437(10) Uani 1 1 d . . .
H72A H 1.0981 0.8452 0.9771 0.052 Uiso 1 1 calc R C .
H72B H 1.1749 0.8700 0.9355 0.052 Uiso 1 1 calc R . .
C73 C 1.0850(5) 0.9371(2) 0.9662(2) 0.0570(13) Uani 1 1 d . C .
H73A H 1.0124 0.9400 0.9794 0.068 Uiso 1 1 calc R . .
H73B H 1.1487 0.9468 0.9986 0.068 Uiso 1 1 calc R . .
C74 C 1.0835(4) 0.9818(2) 0.9187(2) 0.0556(12) Uani 1 1 d . . .
H74A H 1.0697 1.0224 0.9321 0.067 Uiso 1 1 calc R C .
H74B H 1.1590 0.9818 0.9082 0.067 Uiso 1 1 calc R . .
C75 C 0.9912(4) 0.9663(2) 0.8675(2) 0.0524(12) Uani 1 1 d . C .
H75A H 0.9952 0.9944 0.8363 0.063 Uiso 1 1 calc R . .
H75B H 0.9152 0.9709 0.8769 0.063 Uiso 1 1 calc R . .
C76 C 1.0041(4) 0.90248(19) 0.84758(18) 0.0433(10) Uani 1 1 d . . .
H76A H 0.9400 0.8931 0.8153 0.052 Uiso 1 1 calc R C .
H76B H 1.0765 0.8989 0.8343 0.052 Uiso 1 1 calc R . .
C81 C 0.6335(3) 0.67831(17) 0.91266(16) 0.0320(8) Uani 1 1 d . C .
H81 H 0.7184 0.6767 0.9273 0.038 Uiso 1 1 calc R . .
C82 C 0.5998(4) 0.6263(2) 0.87238(19) 0.0492(11) Uani 1 1 d . . .
H82A H 0.6399 0.6296 0.8408 0.059 Uiso 1 1 calc R C .
H82B H 0.5163 0.6278 0.8562 0.059 Uiso 1 1 calc R . .
C83 C 0.6303(5) 0.5666(2) 0.9030(2) 0.0580(13) Uani 1 1 d . C .
H83A H 0.6043 0.5333 0.8762 0.070 Uiso 1 1 calc R . .
H83B H 0.7145 0.5635 0.9160 0.070 Uiso 1 1 calc R . .
C84 C 0.5750(4) 0.5608(2) 0.9533(2) 0.0537(12) Uani 1 1 d . . .
H84A H 0.4907 0.5589 0.9399 0.064 Uiso 1 1 calc R C .
H84B H 0.6007 0.5233 0.9738 0.064 Uiso 1 1 calc R . .
C85 C 0.6059(6) 0.6131(2) 0.9929(2) 0.0660(15) Uani 1 1 d . C .
H85A H 0.6890 0.6118 1.0100 0.079 Uiso 1 1 calc R . .
H85B H 0.5642 0.6097 1.0239 0.079 Uiso 1 1 calc R . .
C86 C 0.5769(5) 0.6725(2) 0.9629(2) 0.0545(12) Uani 1 1 d . . .
H86A H 0.6030 0.7055 0.9899 0.065 Uiso 1 1 calc R C .
H86B H 0.4928 0.6759 0.9496 0.065 Uiso 1 1 calc R . .
C91 C 0.5990(3) 0.87659(17) 0.88789(15) 0.0303(8) Uani 1 1 d . C .
H91 H 0.5665 0.8500 0.9137 0.036 Uiso 1 1 calc R . .
C92 C 0.7008(4) 0.9084(3) 0.9230(2) 0.0679(16) Uani 1 1 d . . .
H92A H 0.7384 0.9325 0.8979 0.081 Uiso 1 1 calc R C .
H92B H 0.7569 0.8786 0.9425 0.081 Uiso 1 1 calc R . .
C93 C 0.6659(5) 0.9492(3) 0.9669(3) 0.082(2) Uani 1 1 d . C .
H93A H 0.6351 0.9248 0.9943 0.098 Uiso 1 1 calc R . .
H93B H 0.7340 0.9709 0.9881 0.098 Uiso 1 1 calc R . .
C94 C 0.5758(7) 0.9938(3) 0.9387(3) 0.089(2) Uani 1 1 d . . .
H94A H 0.5522 1.0189 0.9678 0.106 Uiso 1 1 calc R C .
H94B H 0.6081 1.0202 0.9132 0.106 Uiso 1 1 calc R . .
C95 C 0.4742(5) 0.9612(2) 0.9053(2) 0.0676(16) Uani 1 1 d . C .
H95A H 0.4169 0.9906 0.8860 0.081 Uiso 1 1 calc R . .
H95B H 0.4387 0.9374 0.9313 0.081 Uiso 1 1 calc R . .
C96 C 0.5075(5) 0.9200(2) 0.86118(19) 0.0548(13) Uani 1 1 d . . .
H96A H 0.4391 0.8976 0.8413 0.066 Uiso 1 1 calc R C .
H96B H 0.5354 0.9443 0.8327 0.066 Uiso 1 1 calc R . .
O1 O 0.5349(3) 0.72830(14) 0.57766(13) 0.0530(8) Uani 1 1 d DU B .
C11 C 0.4348(4) 0.7626(2) 0.5764(2) 0.0592(13) Uani 1 1 d DU . .
H11A H 0.4465 0.8042 0.5651 0.071 Uiso 1 1 calc R C .
H11B H 0.4164 0.7632 0.6144 0.071 Uiso 1 1 calc R . .
C12 C 0.3404(5) 0.7344(3) 0.5347(3) 0.0777(17) Uani 1 1 d DU B .
H12A H 0.3215 0.7583 0.4995 0.093 Uiso 1 1 calc R A 1
H12B H 0.2709 0.7308 0.5505 0.093 Uiso 1 1 calc R A 1
C13 C 0.3838(6) 0.6733(3) 0.5230(5) 0.059(2) Uiso 0.681(18) 1 d PDU B 1
H13A H 0.3555 0.6422 0.5457 0.071 Uiso 0.681(18) 1 calc PR B 1
H13B H 0.3596 0.6631 0.4823 0.071 Uiso 0.681(18) 1 calc PR B 1
C14 C 0.5076(6) 0.6792(3) 0.5398(4) 0.054(3) Uiso 0.681(18) 1 d PDU B 1
H14A H 0.5412 0.6420 0.5587 0.065 Uiso 0.681(18) 1 calc PR B 1
H14B H 0.5399 0.6858 0.5060 0.065 Uiso 0.681(18) 1 calc PR B 1
C13' C 0.3692(12) 0.6694(5) 0.5462(10) 0.059(5) Uiso 0.319(18) 1 d PDU B 2
H13C H 0.3268 0.6530 0.5737 0.071 Uiso 0.319(18) 1 calc PR B 2
H13D H 0.3488 0.6459 0.5108 0.071 Uiso 0.319(18) 1 calc PR B 2
C14' C 0.4899(11) 0.6669(5) 0.5689(9) 0.060(6) Uiso 0.319(18) 1 d PDU B 2
H14C H 0.5281 0.6454 0.5424 0.073 Uiso 0.319(18) 1 calc PR B 2
H14D H 0.5055 0.6451 0.6054 0.073 Uiso 0.319(18) 1 calc PR B 2
O2 O 0.7811(5) 0.7445(3) 0.5696(3) 0.0555(18) Uiso 0.621(10) 1 d PDU C 1
C21 C 0.8811(6) 0.7785(3) 0.5708(4) 0.050(2) Uiso 0.621(10) 1 d PDU C 1
H21A H 0.9079 0.7962 0.6089 0.060 Uiso 0.621(10) 1 calc PR C 1
H21B H 0.8636 0.8115 0.5429 0.060 Uiso 0.621(10) 1 calc PR C 1
C22 C 0.9706(10) 0.7408(5) 0.5572(7) 0.100(4) Uiso 0.621(10) 1 d PDU C 1
H22A H 1.0343 0.7358 0.5907 0.120 Uiso 0.621(10) 1 calc PR C 1
H22B H 1.0011 0.7583 0.5259 0.120 Uiso 0.621(10) 1 calc PR C 1
C23 C 0.9138(11) 0.6824(5) 0.5398(6) 0.102(4) Uiso 0.621(10) 1 d PDU C 1
H23A H 0.9179 0.6727 0.5003 0.122 Uiso 0.621(10) 1 calc PR C 1
H23B H 0.9520 0.6500 0.5649 0.122 Uiso 0.621(10) 1 calc PR C 1
C24 C 0.7933(8) 0.6882(4) 0.5444(5) 0.081(3) Uiso 0.621(10) 1 d PDU C 1
H24A H 0.7418 0.6859 0.5064 0.097 Uiso 0.621(10) 1 calc PR C 1
H24B H 0.7730 0.6557 0.5681 0.097 Uiso 0.621(10) 1 calc PR C 1
O2' O 0.7970(7) 0.7214(4) 0.5757(3) 0.039(2) Uiso 0.379(10) 1 d PDU C 2
C21' C 0.8325(17) 0.7625(9) 0.5368(11) 0.125(8) Uiso 0.379(10) 1 d PDU C 2
H21C H 0.8325 0.8040 0.5511 0.150 Uiso 0.379(10) 1 calc PR C 2
H21D H 0.7795 0.7604 0.4992 0.150 Uiso 0.379(10) 1 calc PR C 2
C22' C 0.9475(11) 0.7452(5) 0.5325(6) 0.048(3) Uiso 0.379(10) 1 d PDU C 2
H22C H 1.0050 0.7725 0.5550 0.057 Uiso 0.379(10) 1 calc PR C 2
H22D H 0.9549 0.7465 0.4925 0.057 Uiso 0.379(10) 1 calc PR C 2
C23' C 0.9651(19) 0.6827(8) 0.5552(11) 0.117(8) Uiso 0.379(10) 1 d PDU C 2
H23C H 0.9546 0.6533 0.5239 0.141 Uiso 0.379(10) 1 calc PR C 2
H23D H 1.0428 0.6779 0.5793 0.141 Uiso 0.379(10) 1 calc PR C 2
C24' C 0.8799(12) 0.6755(6) 0.5874(6) 0.071(5) Uiso 0.379(10) 1 d PDU C 2
H24C H 0.8419 0.6363 0.5785 0.085 Uiso 0.379(10) 1 calc PR C 2
H24D H 0.9166 0.6760 0.6283 0.085 Uiso 0.379(10) 1 calc PR C 2
O3 O 0.1821(5) 0.5589(3) 0.1282(3) 0.1144(17) Uani 1 1 d DU . .
C31 C 0.0986(5) 0.5941(3) 0.1465(3) 0.089(2) Uani 1 1 d DU . .
H31A H 0.0622 0.5706 0.1725 0.106 Uiso 1 1 calc R . .
H31B H 0.0384 0.6064 0.1135 0.106 Uiso 1 1 calc R . .
C32 C 0.1555(7) 0.6472(4) 0.1759(4) 0.135(3) Uani 1 1 d DU . .
H32A H 0.1500 0.6474 0.2162 0.161 Uiso 1 1 calc R . .
H32B H 0.1208 0.6843 0.1576 0.161 Uiso 1 1 calc R . .
C33 C 0.2768(7) 0.6415(4) 0.1708(5) 0.151(4) Uani 1 1 d DU . .
H33A H 0.3041 0.6794 0.1573 0.182 Uiso 1 1 calc R . .
H33B H 0.3267 0.6312 0.2079 0.182 Uiso 1 1 calc R . .
C34 C 0.2776(7) 0.5957(4) 0.1316(4) 0.121(3) Uani 1 1 d DU . .
H34A H 0.2769 0.6131 0.0939 0.146 Uiso 1 1 calc R . .
H34B H 0.3484 0.5717 0.1433 0.146 Uiso 1 1 calc R . .
O4 O 0.2160(10) 0.6710(4) 0.6417(4) 0.125(4) Uiso 0.626(10) 1 d PDU D 1
C35 C 0.2289(11) 0.6879(4) 0.7018(4) 0.084(3) Uiso 0.626(10) 1 d PDU D 1
H35A H 0.3036 0.7077 0.7162 0.100 Uiso 0.626(10) 1 calc PR D 1
H35B H 0.1670 0.7156 0.7065 0.100 Uiso 0.626(10) 1 calc PR D 1
C36 C 0.2219(18) 0.6325(6) 0.7316(6) 0.137(6) Uiso 0.626(10) 1 d PDU D 1
H36A H 0.1418 0.6223 0.7326 0.165 Uiso 0.626(10) 1 calc PR D 1
H36B H 0.2687 0.6338 0.7708 0.165 Uiso 0.626(10) 1 calc PR D 1
C37 C 0.2739(14) 0.5871(6) 0.6926(6) 0.125(5) Uiso 0.626(10) 1 d PDU D 1
H37A H 0.3578 0.5917 0.6975 0.150 Uiso 0.626(10) 1 calc PR D 1
H37B H 0.2551 0.5450 0.6992 0.150 Uiso 0.626(10) 1 calc PR D 1
C38 C 0.2122(15) 0.6089(6) 0.6382(5) 0.125(5) Uiso 0.626(10) 1 d PDU D 1
H38A H 0.2489 0.5947 0.6076 0.151 Uiso 0.626(10) 1 calc PR D 1
H38B H 0.1319 0.5946 0.6302 0.151 Uiso 0.626(10) 1 calc PR D 1
O4' O 0.2953(13) 0.6282(6) 0.7305(6) 0.106(5) Uiso 0.374(10) 1 d PDU D 2
C35' C 0.1974(18) 0.5887(9) 0.7077(9) 0.117(7) Uiso 0.374(10) 1 d PDU D 2
H35C H 0.2252 0.5480 0.7019 0.141 Uiso 0.374(10) 1 calc PR D 2
H35D H 0.1465 0.5861 0.7349 0.141 Uiso 0.374(10) 1 calc PR D 2
C36' C 0.1348(18) 0.6125(8) 0.6544(8) 0.111(7) Uiso 0.374(10) 1 d PDU D 2
H36C H 0.0517 0.6044 0.6486 0.133 Uiso 0.374(10) 1 calc PR D 2
H36D H 0.1637 0.5965 0.6220 0.133 Uiso 0.374(10) 1 calc PR D 2
C37' C 0.1606(17) 0.6770(8) 0.6634(10) 0.108(7) Uiso 0.374(10) 1 d PDU D 2
H37C H 0.1288 0.6942 0.6944 0.130 Uiso 0.374(10) 1 calc PR D 2
H37D H 0.1358 0.7008 0.6284 0.130 Uiso 0.374(10) 1 calc PR D 2
C38' C 0.2901(17) 0.6685(12) 0.6798(11) 0.153(10) Uiso 0.374(10) 1 d PDU D 2
H38C H 0.3203 0.6487 0.6495 0.184 Uiso 0.374(10) 1 calc PR D 2
H38D H 0.3310 0.7067 0.6903 0.184 Uiso 0.374(10) 1 calc PR D 2

loop_
_atom_site_aniso_label
_atom_site_aniso_U_11
_atom_site_aniso_U_22
_atom_site_aniso_U_33
_atom_site_aniso_U_23
_atom_site_aniso_U_13
_atom_site_aniso_U_12
I1 0.02068(16) 0.0977(3) 0.0786(3) -0.0149(2) 0.01586(14) 0.00376(15)
Li1 0.031(3) 0.060(5) 0.031(3) -0.005(3) 0.011(3) -0.006(3)
P1 0.0201(4) 0.0326(5) 0.0270(5) -0.0018(4) 0.0063(4) -0.0009(4)
P2 0.0174(4) 0.0322(5) 0.0282(5) -0.0008(4) 0.0057(3) 0.0016(4)
P3 0.0185(4) 0.0307(5) 0.0271(5) -0.0001(4) 0.0071(3) 0.0015(4)
N1 0.0152(13) 0.0354(17) 0.0315(16) -0.0051(13) 0.0052(12) -0.0006(12)
N2 0.0190(14) 0.0373(19) 0.0293(16) 0.0022(13) 0.0096(12) 0.0008(12)
N3 0.0201(15) 0.0382(19) 0.0281(15) 0.0002(13) 0.0067(12) 0.0004(12)
N4 0.0325(17) 0.0377(19) 0.0312(17) -0.0048(14) 0.0104(13) -0.0018(14)
N5 0.0258(15) 0.0383(19) 0.0290(16) 0.0010(14) 0.0029(12) -0.0031(13)
N6 0.0264(16) 0.036(2) 0.0348(18) -0.0053(14) 0.0031(13) 0.0038(14)
N7 0.0175(15) 0.0374(19) 0.0401(18) -0.0011(14) 0.0066(13) 0.0058(13)
N8 0.0183(14) 0.0365(19) 0.0374(18) 0.0050(14) 0.0109(13) 0.0049(13)
N9 0.0354(17) 0.0358(19) 0.0278(17) 0.0031(14) 0.0131(14) 0.0049(14)
C1 0.0183(17) 0.050(3) 0.034(2) -0.0015(17) 0.0035(15) -0.0023(16)
C2 0.0233(19) 0.059(3) 0.038(2) 0.0012(19) 0.0128(16) -0.0031(17)
C41 0.039(2) 0.038(2) 0.034(2) -0.0071(17) 0.0120(17) -0.0014(18)
C42 0.049(3) 0.051(3) 0.048(3) -0.008(2) 0.011(2) 0.015(2)
C43 0.081(4) 0.058(3) 0.061(3) -0.004(3) 0.012(3) 0.027(3)
C44 0.117(5) 0.040(3) 0.055(3) -0.003(2) 0.016(3) 0.015(3)
C45 0.088(4) 0.042(3) 0.059(3) -0.011(2) 0.018(3) -0.017(3)
C46 0.048(3) 0.041(3) 0.055(3) -0.009(2) 0.012(2) -0.005(2)
C51 0.0273(18) 0.034(2) 0.033(2) 0.0046(16) 0.0018(15) -0.0054(16)
C52 0.032(2) 0.043(3) 0.051(2) 0.006(2) 0.0080(18) 0.0013(18)
C53 0.057(3) 0.045(3) 0.072(3) 0.005(2) 0.015(3) 0.011(2)
C54 0.071(3) 0.041(3) 0.078(4) 0.016(3) 0.013(3) 0.006(2)
C55 0.057(3) 0.049(3) 0.089(4) 0.024(3) 0.017(3) -0.011(2)
C56 0.040(2) 0.046(3) 0.064(3) 0.017(2) 0.019(2) 0.000(2)
C61 0.0299(19) 0.033(2) 0.037(2) 0.0013(17) 0.0048(16) 0.0091(16)
C62 0.042(2) 0.062(3) 0.064(3) 0.019(2) 0.021(2) 0.012(2)
C63 0.074(4) 0.070(4) 0.069(3) 0.032(3) 0.029(3) 0.022(3)
C64 0.072(3) 0.051(3) 0.066(3) 0.018(3) 0.014(3) 0.024(3)
C65 0.046(3) 0.062(3) 0.073(3) 0.007(3) 0.010(2) 0.028(2)
C66 0.037(2) 0.045(3) 0.059(3) 0.006(2) 0.017(2) 0.0121(19)
C71 0.0188(17) 0.034(2) 0.040(2) -0.0056(16) 0.0037(15) 0.0003(15)
C72 0.035(2) 0.050(3) 0.044(2) -0.004(2) 0.0026(18) -0.0035(19)
C73 0.067(3) 0.052(3) 0.051(3) -0.020(2) 0.012(2) -0.016(2)
C74 0.057(3) 0.044(3) 0.069(3) -0.014(2) 0.019(2) -0.015(2)
C75 0.048(3) 0.041(3) 0.069(3) 0.006(2) 0.013(2) -0.006(2)
C76 0.035(2) 0.045(3) 0.045(2) 0.000(2) -0.0001(18) -0.0053(19)
C81 0.0215(17) 0.038(2) 0.037(2) 0.0055(17) 0.0071(15) 0.0028(15)
C82 0.064(3) 0.042(3) 0.047(3) 0.003(2) 0.023(2) -0.002(2)
C83 0.074(3) 0.034(3) 0.071(3) 0.001(2) 0.028(3) -0.004(2)
C84 0.049(3) 0.042(3) 0.071(3) 0.018(2) 0.017(2) -0.004(2)
C85 0.098(4) 0.059(3) 0.045(3) 0.014(2) 0.023(3) -0.003(3)
C86 0.080(3) 0.048(3) 0.044(3) 0.008(2) 0.031(2) 0.006(2)
C91 0.0293(19) 0.034(2) 0.0310(19) -0.0025(16) 0.0129(15) 0.0007(16)
C92 0.043(3) 0.096(4) 0.067(3) -0.038(3) 0.018(2) -0.020(3)
C93 0.073(4) 0.103(5) 0.075(4) -0.054(4) 0.028(3) -0.044(4)
C94 0.162(7) 0.041(3) 0.086(4) -0.020(3) 0.077(5) -0.020(4)
C95 0.096(4) 0.053(3) 0.058(3) 0.002(3) 0.027(3) 0.038(3)
C96 0.069(3) 0.053(3) 0.041(2) 0.000(2) 0.012(2) 0.027(2)
O1 0.0411(17) 0.058(2) 0.0525(19) -0.0180(15) -0.0064(14) 0.0038(14)
C11 0.043(3) 0.069(4) 0.065(3) -0.012(3) 0.012(2) 0.002(2)
C12 0.045(3) 0.085(4) 0.094(4) 0.001(3) -0.006(3) 0.005(3)
O3 0.090(4) 0.121(4) 0.133(4) -0.003(3) 0.027(3) 0.009(3)
C31 0.049(3) 0.111(6) 0.107(5) 0.031(4) 0.018(3) 0.016(3)
C32 0.139(8) 0.118(7) 0.168(8) -0.010(6) 0.080(7) 0.055(6)
C33 0.107(6) 0.130(7) 0.248(11) -0.071(8) 0.105(7) -0.046(6)
C34 0.084(5) 0.118(7) 0.174(8) -0.046(6) 0.054(5) -0.028(5)

loop_
_atom_type_symbol
_atom_type_description
_atom_type_scat_dispersion_real
_atom_type_scat_dispersion_imag
_atom_type_scat_source
C C 0.0033 0.0016 'International Tables Vol C Tables 4.2.6.8 and 6.1.1.4'
H H 0.0000 0.0000 'International Tables Vol C Tables 4.2.6.8 and 6.1.1.4'
Li Li -0.0003 0.0001 'International Tables Vol C Tables 4.2.6.8 and 6.1.1.4'
N N 0.0061 0.0033 'International Tables Vol C Tables 4.2.6.8 and 6.1.1.4'
O O 0.0106 0.0060 'International Tables Vol C Tables 4.2.6.8 and 6.1.1.4'
P P 0.1023 0.0942 'International Tables Vol C Tables 4.2.6.8 and 6.1.1.4'
I I -0.4742 1.8119 'International Tables Vol C Tables 4.2.6.8 and 6.1.1.4'

loop_
_geom_angle_atom_site_label_1
_geom_angle_atom_site_label_2
_geom_angle_atom_site_label_3
_geom_angle
O2 Li1 O1 101.2(4)
O2 Li1 N5 116.5(4)
O1 Li1 N5 121.3(4)
O2 Li1 O2' 16.2(3)
O1 Li1 O2' 105.0(4)
N5 Li1 O2' 123.8(4)
O2 Li1 N4 122.0(4)
O1 Li1 N4 120.1(4)
N5 Li1 N4 76.2(3)
O2' Li1 N4 107.8(4)
O2 Li1 P1 129.6(4)
O1 Li1 P1 129.1(3)
N5 Li1 P1 38.13(15)
O2' Li1 P1 124.5(4)
N4 Li1 P1 38.11(15)
N5 P1 N4 105.49(17)
N5 P1 N2 111.36(16)
N4 P1 N2 114.57(16)
N5 P1 N1 114.45(16)
N4 P1 N1 111.30(16)
N2 P1 N1 99.97(14)
N5 P1 Li1 52.1(2)
N4 P1 Li1 53.5(2)
N2 P1 Li1 132.34(18)
N1 P1 Li1 127.68(18)
N3 P2 N7 108.26(16)
N3 P2 N6 118.37(17)
N7 P2 N6 102.74(16)
N3 P2 N2 109.91(15)
N7 P2 N2 113.74(17)
N6 P2 N2 103.84(16)
N3 P3 N8 107.95(16)
N3 P3 N9 118.46(17)
N8 P3 N9 103.14(16)
N3 P3 N1 109.67(15)
N8 P3 N1 114.46(16)
N9 P3 N1 103.27(16)
C1 N1 P3 115.6(2)
C1 N1 P1 112.1(2)
P3 N1 P1 130.77(17)
C2 N2 P2 115.6(2)
C2 N2 P1 111.9(2)
P2 N2 P1 130.62(18)
P2 N3 P3 128.6(2)
C41 N4 P1 120.7(3)
C41 N4 Li1 150.4(3)
P1 N4 Li1 88.4(3)
C51 N5 P1 122.8(3)
C51 N5 Li1 147.4(3)
P1 N5 Li1 89.8(3)
C61 N6 P2 127.5(3)
C71 N7 P2 125.0(2)
C81 N8 P3 125.2(2)
C91 N9 P3 129.6(3)
N4 C41 C46 112.0(3)
N4 C41 C42 111.5(3)
C46 C41 C42 109.1(4)
C43 C42 C41 112.1(4)
C44 C43 C42 110.3(4)
C45 C44 C43 110.7(4)
C44 C45 C46 111.0(4)
C41 C46 C45 112.6(4)
N5 C51 C56 110.5(3)
N5 C51 C52 111.7(3)
C56 C51 C52 109.3(3)
C53 C52 C51 112.5(4)
C52 C53 C54 110.9(4)
C55 C54 C53 110.2(4)
C56 C55 C54 110.8(4)
C55 C56 C51 112.5(4)
N6 C61 C66 110.1(3)
N6 C61 C62 111.5(3)
C66 C61 C62 110.7(4)
C61 C62 C63 111.3(4)
C64 C63 C62 111.0(4)
C65 C64 C63 111.3(4)
C64 C65 C66 112.1(4)
C61 C66 C65 111.1(4)
N7 C71 C76 113.2(3)
N7 C71 C72 109.1(3)
C76 C71 C72 110.0(3)
C73 C72 C71 110.8(4)
C74 C73 C72 110.7(4)
C75 C74 C73 110.8(4)
C74 C75 C76 111.6(4)
C71 C76 C75 111.1(4)
N8 C81 C82 113.2(3)
N8 C81 C86 109.6(3)
C82 C81 C86 110.2(3)
C81 C82 C83 111.0(4)
C84 C83 C82 111.3(4)
C85 C84 C83 110.9(4)
C84 C85 C86 112.2(4)
C85 C86 C81 111.2(4)
N9 C91 C96 109.3(3)
N9 C91 C92 112.6(3)
C96 C91 C92 111.2(4)
C91 C92 C93 111.4(4)
C94 C93 C92 110.8(5)
C95 C94 C93 109.7(4)
C94 C95 C96 111.5(5)
C91 C96 C95 111.6(4)
C11 O1 C14 109.3(4)
C11 O1 C14' 102.8(6)
C14 O1 C14' 33.0(7)
C11 O1 Li1 128.0(3)
C14 O1 Li1 122.5(4)
C14' O1 Li1 118.1(6)
O1 C11 C12 107.4(4)
C11 C12 C13' 100.1(7)
C11 C12 C13 105.7(5)
C13' C12 C13 24.1(8)
C14 C13 C12 103.7(5)
O1 C14 C13 109.1(5)
C14' C13' C12 106.2(9)
C13' C14' O1 109.1(9)
C21 O2 C24 108.8(6)
C21 O2 Li1 128.9(5)
C24 O2 Li1 112.3(6)
O2 C21 C22 110.1(7)
C21 C22 C23 105.1(8)
C24 C23 C22 107.0(9)
O2 C24 C23 107.8(8)
C24' O2' C21' 107.5(9)
C24' O2' Li1 123.2(8)
C21' O2' Li1 125.8(10)
O2' C21' C22' 107.1(10)
C21' C22' C23' 106.3(10)
C24' C23' C22' 104.2(11)
O2' C24' C23' 111.4(10)
C34 O3 C31 106.0(6)
O3 C31 C32 108.5(5)
C31 C32 C33 104.3(6)
C34 C33 C32 105.6(7)
O3 C34 C33 110.3(6)
C38 O4 C35 108.1(9)
C36 C35 O4 105.4(9)
C35 C36 C37 100.2(10)
C38 C37 C36 97.8(10)
O4 C38 C37 106.1(10)
C35' O4' C38' 99.5(12)
C36' C35' O4' 109.1(12)
C35' C36' C37' 100.3(13)
C36' C37' C38' 94.9(13)
O4' C38' C37' 98.3(13)

loop_
_geom_bond_atom_site_label_1
_geom_bond_atom_site_label_2
_geom_bond_distance
Li1 O2 1.945(8)
Li1 O1 1.959(7)
Li1 N5 2.006(8)
Li1 O2' 2.011(10)
Li1 N4 2.046(8)
Li1 P1 2.544(7)
P1 N5 1.570(3)
P1 N4 1.571(3)
P1 N2 1.715(3)
P1 N1 1.717(3)
P2 N3 1.575(3)
P2 N7 1.619(3)
P2 N6 1.631(3)
P2 N2 1.660(3)
P3 N3 1.577(3)
P3 N8 1.621(3)
P3 N9 1.633(3)
P3 N1 1.658(3)
N1 C1 1.490(4)
N2 C2 1.487(4)
N4 C41 1.452(5)
N5 C51 1.456(5)
N6 C61 1.469(5)
N7 C71 1.462(5)
N8 C81 1.466(5)
N9 C91 1.466(5)
C41 C46 1.514(6)
C41 C42 1.536(6)
C42 C43 1.531(7)
C43 C44 1.514(8)
C44 C45 1.509(8)
C45 C46 1.523(7)
C51 C56 1.527(5)
C51 C52 1.528(5)
C52 C53 1.514(6)
C53 C54 1.525(7)
C54 C55 1.520(7)
C55 C56 1.516(7)
C61 C66 1.517(5)
C61 C62 1.524(6)
C62 C63 1.524(7)
C63 C64 1.521(7)
C64 C65 1.493(7)
C65 C66 1.529(6)
C71 C76 1.515(6)
C71 C72 1.525(5)
C72 C73 1.525(6)
C73 C74 1.519(7)
C74 C75 1.510(7)
C75 C76 1.526(6)
C81 C82 1.515(6)
C81 C86 1.520(6)
C82 C83 1.533(6)
C83 C84 1.511(7)
C84 C85 1.506(7)
C85 C86 1.518(7)
C91 C96 1.500(6)
C91 C92 1.503(6)
C92 C93 1.527(7)
C93 C94 1.517(10)
C94 C95 1.493(9)
C95 C96 1.528(6)
O1 C11 1.417(5)
O1 C14 1.422(7)
O1 C14' 1.473(11)
C11 C12 1.481(7)
C12 C13' 1.507(12)
C12 C13 1.510(9)
C13 C14 1.453(9)
C13' C14' 1.429(13)
O2 C21 1.413(8)
O2 C24 1.419(10)
C21 C22 1.457(11)
C22 C23 1.491(12)
C23 C24 1.475(11)
O2' C24' 1.412(12)
O2' C21' 1.445(13)
C21' C22' 1.455(13)
C22' C23' 1.501(14)
C23' C24' 1.421(14)
O3 C34 1.396(7)
O3 C31 1.416(7)
C31 C32 1.473(9)
C32 C33 1.488(9)
C33 C34 1.398(9)
O4 C38 1.394(11)
O4 C35 1.478(10)
C35 C36 1.447(12)
C36 C37 1.602(14)
C37 C38 1.446(12)
O4' C35' 1.476(14)
O4' C38' 1.511(14)
C35' C36' 1.442(14)
C36' C37' 1.480(15)
C37' C38' 1.525(15)

loop_
_geom_hbond_atom_site_label_D
_geom_hbond_atom_site_label_H
_geom_hbond_atom_site_label_A
_geom_hbond_distance_DH
_geom_hbond_distance_HA
_geom_hbond_distance_DA
_geom_hbond_angle_DHA
_geom_hbond_site_symmetry_A
N8 H8 I1 0.75(3) 2.89(3) 3.635(3) 175(4) .
N7 H7 I1 0.75(3) 2.88(3) 3.617(3) 168(4) 1_655
